data_4315823
loop_
_publ_author_name
'Zhengxing Zhang'
'Lixin Zhang'
'Yanrong Li'
'Longcheng Hong'
'Zhenxia Chen'
'Xigeng Zhou'

_publ_contact_author_address
;Department of Chemistry
Molecular Catalysis and Innovative Material Laboratory 
Fudan University
Shanghai 200433
State Key Laboratory of Organometallic Chemistry
Shanghai 200032
People's Republic of China
;
_publ_contact_author_email xgzhou@fudan.edu.cn
_publ_contact_author_name 'Zhou, Xigeng'
_publ_section_title
;
 Activation of Bis(guanidinate)lanthanide Alkyl and Aryl Complexes on
 Elemental Sulfur: Synthesis and Characterization of
 Bis(guanidinate)lanthanide Thiolates and Disulfides
;
_journal_name_full 'Inorganic Chemistry'
_journal_page_first 5715
_journal_page_last 5722
_journal_paper_doi 10.1021/ic100617n
_journal_volume 49
_journal_year 2010
_chemical_formula_sum 'C84 H176 N12 O2 S2 Si8 Yb2'
_chemical_formula_weight 2021.29
_chemical_name_systematic
;
 ?
;
_space_group_IT_number 4
_symmetry_cell_setting monoclinic
_symmetry_space_group_name_Hall 'P 2yb'
_symmetry_space_group_name_H-M 'P 1 21 1'
_atom_sites_solution_hydrogens geom
_atom_sites_solution_primary direct
_atom_sites_solution_secondary difmap
_audit_creation_method SHELXL-97
_cell_angle_alpha 90.00
_cell_angle_beta 91.525(7)
_cell_angle_gamma 90.00
_cell_formula_units_Z 2
_cell_length_a 13.926(7)
_cell_length_b 28.273(13)
_cell_length_c 14.308(7)
_cell_measurement_reflns_used 1006
_cell_measurement_temperature 293(2)
_cell_measurement_theta_max 25.493
_cell_measurement_theta_min 2.521
_cell_volume 5631(5)
_computing_cell_refinement 'Bruker SMART'
_computing_data_collection 'Bruker SMART'
_computing_data_reduction 'Bruker SHELXTL'
_computing_molecular_graphics 'Bruker SHELXTL'
_computing_publication_material 'Bruker SHELXTL'
_computing_structure_refinement 'SHELXL-97 (Sheldrick, 1997)'
_computing_structure_solution 'SHELXS-97 (Sheldrick, 1990)'
_diffrn_ambient_temperature 293(2)
_diffrn_measured_fraction_theta_full 0.993
_diffrn_measured_fraction_theta_max 0.993
_diffrn_measurement_device_type 'CCD area detector'
_diffrn_measurement_method 'phi and omega scans'
_diffrn_radiation_monochromator graphite
_diffrn_radiation_source 'fine-focus sealed tube'
_diffrn_radiation_type MoK\a
_diffrn_radiation_wavelength 0.71073
_diffrn_reflns_av_R_equivalents 0.0523
_diffrn_reflns_av_sigmaI/netI 0.0880
_diffrn_reflns_limit_h_max 11
_diffrn_reflns_limit_h_min -16
_diffrn_reflns_limit_k_max 33
_diffrn_reflns_limit_k_min -32
_diffrn_reflns_limit_l_max 16
_diffrn_reflns_limit_l_min -16
_diffrn_reflns_number 23063
_diffrn_reflns_theta_full 25.01
_diffrn_reflns_theta_max 25.01
_diffrn_reflns_theta_min 1.60
_exptl_absorpt_coefficient_mu 1.815
_exptl_absorpt_correction_T_max 0.8393
_exptl_absorpt_correction_T_min 0.6596
_exptl_absorpt_correction_type multi-scan
_exptl_absorpt_process_details sadabs
_exptl_crystal_colour yellow
_exptl_crystal_density_diffrn 1.192
_exptl_crystal_density_method 'not measured'
_exptl_crystal_description column
_exptl_crystal_F_000 2128
_exptl_crystal_size_max 0.25
_exptl_crystal_size_mid 0.15
_exptl_crystal_size_min 0.10
_refine_diff_density_max 1.461
_refine_diff_density_min -0.900
_refine_diff_density_rms 0.101
_refine_ls_abs_structure_details 'Flack H D (1983), Acta Cryst. A39, 876-881'
_refine_ls_abs_structure_Flack 0.017(8)
_refine_ls_extinction_method none
_refine_ls_goodness_of_fit_ref 1.008
_refine_ls_hydrogen_treatment constr
_refine_ls_matrix_type full
_refine_ls_number_parameters 1015
_refine_ls_number_reflns 19099
_refine_ls_number_restraints 15
_refine_ls_restrained_S_all 1.008
_refine_ls_R_factor_all 0.0607
_refine_ls_R_factor_gt 0.0495
_refine_ls_shift/su_max 0.001
_refine_ls_shift/su_mean 0.000
_refine_ls_structure_factor_coef Fsqd
_refine_ls_weighting_details 'calc w=1/[\s^2^(Fo^2^)+(0.0541P)^2^+0.0000P] where P=(Fo^2^+2Fc^2^)/3'
_refine_ls_weighting_scheme calc
_refine_ls_wR_factor_gt 0.1144
_refine_ls_wR_factor_ref 0.1204
_reflns_number_gt 16478
_reflns_number_total 19099
_reflns_threshold_expression >2sigma(I)
_cod_data_source_file ic100617n_si_001_07.cif
_cod_data_source_block f80125c-Complex4-Yb
_cod_depositor_comments
;
The following automatic conversions were performed:

'_symmetry_cell_setting' value 'Monoclinic' changed to 'monoclinic'
according to the built-in table from CIF Core dictionary named
'cif_core.dic' version 2.4.1 from 2010-06-29.

Automatic conversion script
Id: cif_fix_values 1646 2011-03-28 12:23:43Z adriana 
;
_cod_original_cell_volume 5632(5)
_cod_database_code 4315823

loop_
_symmetry_equiv_pos_as_xyz
'x, y, z'
'-x, y+1/2, -z'

loop_
_atom_site_label
_atom_site_type_symbol
_atom_site_fract_x
_atom_site_fract_y
_atom_site_fract_z
_atom_site_U_iso_or_equiv
_atom_site_adp_type
_atom_site_occupancy
_atom_site_symmetry_multiplicity
_atom_site_calc_flag
_atom_site_refinement_flags
_atom_site_disorder_assembly
_atom_site_disorder_group
Yb1 Yb 0.28627(2) 0.417321(10) 0.33705(2) 0.03622(9) Uani 1 1 d . . .
Yb2 Yb 0.20109(2) 0.582618(11) 0.28232(2) 0.03610(9) Uani 1 1 d . . .
S1 S 0.16816(18) 0.49044(9) 0.3062(2) 0.0663(7) Uani 1 1 d . . .
S2 S 0.31537(18) 0.50862(9) 0.3062(3) 0.0725(8) Uani 1 1 d . . .
Si1 Si 0.03935(19) 0.39483(10) 0.5932(2) 0.0592(7) Uani 1 1 d . . .
Si2 Si 0.1532(2) 0.30055(10) 0.5898(2) 0.0646(7) Uani 1 1 d . . .
Si3 Si 0.5508(2) 0.42030(15) 0.0908(2) 0.0815(9) Uani 1 1 d . . .
Si4 Si 0.5322(3) 0.31553(12) 0.1549(2) 0.0774(9) Uani 1 1 d . . .
Si5 Si -0.0571(3) 0.54892(13) 0.0275(2) 0.0795(10) Uani 1 1 d . . .
Si6 Si -0.0407(3) 0.65801(13) 0.0366(3) 0.0852(10) Uani 1 1 d . . .
Si7 Si 0.3281(2) 0.72982(9) 0.4653(2) 0.0628(7) Uani 1 1 d . . .
Si8 Si 0.4476(2) 0.64222(11) 0.5319(2) 0.0609(7) Uani 1 1 d . . .
N1 N 0.1645(5) 0.3692(2) 0.3875(5) 0.0424(16) Uani 1 1 d . . .
N2 N 0.2673(5) 0.3983(2) 0.4917(4) 0.0438(16) Uani 1 1 d . . .
N3 N 0.1286(5) 0.3579(2) 0.5492(5) 0.0476(17) Uani 1 1 d . . .
N4 N 0.3342(6) 0.3836(3) 0.1999(5) 0.0518(18) Uani 1 1 d . . .
N5 N 0.4451(5) 0.4015(2) 0.3086(5) 0.0450(16) Uani 1 1 d . . .
N6 N 0.5005(6) 0.3757(3) 0.1592(5) 0.057(2) Uani 1 1 d . . .
N7 N 0.0450(5) 0.5968(2) 0.2356(5) 0.0473(17) Uani 1 1 d . . .
N8 N 0.1564(5) 0.5968(3) 0.1293(5) 0.0482(18) Uani 1 1 d . . .
N9 N -0.0090(5) 0.6010(3) 0.0735(5) 0.057(2) Uani 1 1 d . . .
N10 N 0.3276(5) 0.6330(2) 0.3107(5) 0.0464(17) Uani 1 1 d . . .
N11 N 0.2206(5) 0.6224(2) 0.4215(4) 0.0425(16) Uani 1 1 d . . .
N12 N 0.3573(5) 0.6697(3) 0.4630(5) 0.0504(18) Uani 1 1 d . . .
C1 C 0.1867(6) 0.3748(3) 0.4749(6) 0.0410(19) Uani 1 1 d . . .
C2 C 0.0732(7) 0.3478(4) 0.3547(7) 0.056(2) Uani 1 1 d . . .
H2 H 0.0296 0.3469 0.4073 0.068 Uiso 1 1 calc R . .
C3 C 0.0272(7) 0.3778(4) 0.2777(8) 0.072(3) Uani 1 1 d . . .
H3A H 0.0716 0.3811 0.2270 0.086 Uiso 1 1 calc R . .
H3B H 0.0140 0.4091 0.3019 0.086 Uiso 1 1 calc R . .
C4 C -0.0688(9) 0.3550(6) 0.2393(11) 0.114(5) Uani 1 1 d . . .
H4A H -0.1159 0.3548 0.2881 0.137 Uiso 1 1 calc R . .
H4B H -0.0944 0.3736 0.1874 0.137 Uiso 1 1 calc R . .
C5 C -0.0506(10) 0.3049(6) 0.2073(11) 0.112(5) Uani 1 1 d . . .
H5A H -0.0090 0.3056 0.1540 0.135 Uiso 1 1 calc R . .
H5B H -0.1110 0.2907 0.1869 0.135 Uiso 1 1 calc R . .
C6 C -0.0043(10) 0.2740(5) 0.2837(10) 0.095(4) Uani 1 1 d . . .
H6A H -0.0486 0.2697 0.3342 0.113 Uiso 1 1 calc R . .
H6B H 0.0107 0.2431 0.2585 0.113 Uiso 1 1 calc R . .
C7 C 0.0871(9) 0.2977(4) 0.3206(8) 0.078(3) Uani 1 1 d . . .
H7A H 0.1139 0.2789 0.3717 0.093 Uiso 1 1 calc R . .
H7B H 0.1336 0.2980 0.2713 0.093 Uiso 1 1 calc R . .
C8 C 0.2992(6) 0.4122(4) 0.5859(5) 0.052(2) Uani 1 1 d . . .
H8 H 0.2518 0.4022 0.6313 0.063 Uiso 1 1 calc R . .
C9 C 0.3996(9) 0.3884(5) 0.6100(9) 0.089(4) Uani 1 1 d . . .
H9A H 0.3943 0.3542 0.6070 0.107 Uiso 1 1 calc R . .
H9B H 0.4472 0.3986 0.5660 0.107 Uiso 1 1 calc R . .
C10 C 0.4294(12) 0.4046(6) 0.7119(11) 0.132(7) Uani 1 1 d . . .
H10A H 0.3819 0.3937 0.7553 0.158 Uiso 1 1 calc R . .
H10B H 0.4906 0.3903 0.7298 0.158 Uiso 1 1 calc R . .
C11 C 0.4378(11) 0.4572(6) 0.7181(10) 0.116(6) Uani 1 1 d . . .
H11A H 0.4564 0.4662 0.7814 0.139 Uiso 1 1 calc R . .
H11B H 0.4870 0.4681 0.6766 0.139 Uiso 1 1 calc R . .
C12 C 0.3469(12) 0.4790(5) 0.6923(9) 0.109(5) Uani 1 1 d . . .
H12A H 0.3536 0.5131 0.6952 0.131 Uiso 1 1 calc R . .
H12B H 0.2989 0.4697 0.7367 0.131 Uiso 1 1 calc R . .
C13 C 0.3123(11) 0.4641(4) 0.5906(8) 0.089(4) Uani 1 1 d . . .
H13A H 0.2520 0.4797 0.5746 0.107 Uiso 1 1 calc R . .
H13B H 0.3595 0.4739 0.5459 0.107 Uiso 1 1 calc R . .
C14 C 0.0206(11) 0.4461(5) 0.5119(9) 0.104(5) Uani 1 1 d . . .
H14A H 0.0789 0.4641 0.5088 0.156 Uiso 1 1 calc R . .
H14B H -0.0297 0.4659 0.5346 0.156 Uiso 1 1 calc R . .
H14C H 0.0028 0.4346 0.4507 0.156 Uiso 1 1 calc R . .
C15 C -0.0726(8) 0.3624(6) 0.6019(11) 0.117(6) Uani 1 1 d . . .
H15A H -0.0918 0.3506 0.5413 0.175 Uiso 1 1 calc R . .
H15B H -0.1214 0.3830 0.6246 0.175 Uiso 1 1 calc R . .
H15C H -0.0636 0.3364 0.6443 0.175 Uiso 1 1 calc R . .
C16 C 0.0709(10) 0.4192(6) 0.7127(8) 0.102(4) Uani 1 1 d . . .
H16A H 0.0988 0.3946 0.7509 0.154 Uiso 1 1 calc R . .
H16B H 0.0138 0.4307 0.7412 0.154 Uiso 1 1 calc R . .
H16C H 0.1160 0.4446 0.7070 0.154 Uiso 1 1 calc R . .
C17 C 0.0538(9) 0.2590(4) 0.5643(11) 0.101(4) Uani 1 1 d . . .
H17A H 0.0049 0.2630 0.6095 0.151 Uiso 1 1 calc R . .
H17B H 0.0776 0.2271 0.5671 0.151 Uiso 1 1 calc R . .
H17C H 0.0274 0.2652 0.5028 0.151 Uiso 1 1 calc R . .
C18 C 0.2600(8) 0.2772(4) 0.5302(9) 0.085(4) Uani 1 1 d . . .
H18A H 0.2395 0.2583 0.4777 0.127 Uiso 1 1 calc R . .
H18B H 0.2975 0.2582 0.5731 0.127 Uiso 1 1 calc R . .
H18C H 0.2983 0.3031 0.5089 0.127 Uiso 1 1 calc R . .
C19 C 0.1772(13) 0.2996(5) 0.7177(9) 0.122(6) Uani 1 1 d . . .
H19A H 0.2385 0.3138 0.7316 0.182 Uiso 1 1 calc R . .
H19B H 0.1775 0.2675 0.7395 0.182 Uiso 1 1 calc R . .
H19C H 0.1279 0.3170 0.7485 0.182 Uiso 1 1 calc R . .
C20 C 0.4262(6) 0.3868(3) 0.2227(6) 0.046(2) Uani 1 1 d . . .
C21 C 0.5418(5) 0.4131(4) 0.3426(6) 0.049(2) Uani 1 1 d . . .
H21 H 0.5833 0.4156 0.2886 0.059 Uiso 1 1 calc R . .
C22 C 0.5425(7) 0.4604(4) 0.3927(9) 0.072(3) Uani 1 1 d . . .
H22A H 0.5200 0.4849 0.3500 0.087 Uiso 1 1 calc R . .
H22B H 0.4991 0.4592 0.4445 0.087 Uiso 1 1 calc R . .
C23 C 0.6412(8) 0.4725(5) 0.4286(11) 0.099(4) Uani 1 1 d . . .
H23A H 0.6398 0.5029 0.4597 0.118 Uiso 1 1 calc R . .
H23B H 0.6840 0.4750 0.3764 0.118 Uiso 1 1 calc R . .
C24 C 0.6793(9) 0.4357(5) 0.4959(12) 0.108(5) Uani 1 1 d . . .
H24A H 0.6376 0.4333 0.5488 0.129 Uiso 1 1 calc R . .
H24B H 0.7429 0.4447 0.5189 0.129 Uiso 1 1 calc R . .
C25 C 0.6838(9) 0.3881(5) 0.4449(11) 0.105(5) Uani 1 1 d . . .
H25A H 0.7069 0.3637 0.4876 0.126 Uiso 1 1 calc R . .
H25B H 0.7279 0.3901 0.3937 0.126 Uiso 1 1 calc R . .
C26 C 0.5826(8) 0.3753(4) 0.4071(9) 0.078(3) Uani 1 1 d . . .
H26A H 0.5854 0.3456 0.3735 0.093 Uiso 1 1 calc R . .
H26B H 0.5403 0.3711 0.4592 0.093 Uiso 1 1 calc R . .
C27 C 0.2983(8) 0.3732(4) 0.1033(6) 0.064(3) Uani 1 1 d . . .
H27 H 0.3536 0.3683 0.0635 0.077 Uiso 1 1 calc R . .
C28 C 0.2393(10) 0.3300(5) 0.1014(8) 0.086(4) Uani 1 1 d . . .
H28A H 0.1891 0.3330 0.1467 0.103 Uiso 1 1 calc R . .
H28B H 0.2792 0.3032 0.1196 0.103 Uiso 1 1 calc R . .
C29 C 0.1935(12) 0.3204(6) 0.0051(9) 0.103(5) Uani 1 1 d . . .
H29A H 0.2437 0.3134 -0.0385 0.124 Uiso 1 1 calc R . .
H29B H 0.1527 0.2927 0.0088 0.124 Uiso 1 1 calc R . .
C30 C 0.1377(12) 0.3593(8) -0.0299(10) 0.118(6) Uani 1 1 d . . .
H30A H 0.0817 0.3632 0.0082 0.142 Uiso 1 1 calc R . .
H30B H 0.1154 0.3523 -0.0933 0.142 Uiso 1 1 calc R . .
C31 C 0.1946(11) 0.4048(6) -0.0298(8) 0.107(5) Uani 1 1 d . . .
H31A H 0.1523 0.4309 -0.0465 0.128 Uiso 1 1 calc R . .
H31B H 0.2439 0.4029 -0.0763 0.128 Uiso 1 1 calc R . .
C32 C 0.2416(9) 0.4143(6) 0.0661(6) 0.088(4) Uani 1 1 d . . .
H32A H 0.2838 0.4415 0.0616 0.105 Uiso 1 1 calc R . .
H32B H 0.1921 0.4222 0.1099 0.105 Uiso 1 1 calc R . .
C33 C 0.4984(14) 0.4779(5) 0.1215(11) 0.138(7) Uani 1 1 d . . .
H33A H 0.4316 0.4783 0.1032 0.207 Uiso 1 1 calc R . .
H33B H 0.5315 0.5027 0.0896 0.207 Uiso 1 1 calc R . .
H33C H 0.5049 0.4827 0.1878 0.207 Uiso 1 1 calc R . .
C34 C 0.6841(9) 0.4245(7) 0.1108(13) 0.134(6) Uani 1 1 d . . .
H34A H 0.7076 0.4525 0.0810 0.202 Uiso 1 1 calc R . .
H34B H 0.7144 0.3972 0.0848 0.202 Uiso 1 1 calc R . .
H34C H 0.6985 0.4261 0.1767 0.202 Uiso 1 1 calc R . .
C35 C 0.5344(16) 0.4078(7) -0.0373(10) 0.158(8) Uani 1 1 d . . .
H35A H 0.5406 0.3745 -0.0481 0.237 Uiso 1 1 calc R . .
H35B H 0.5824 0.4245 -0.0712 0.237 Uiso 1 1 calc R . .
H35C H 0.4717 0.4181 -0.0582 0.237 Uiso 1 1 calc R . .
C36 C 0.4972(13) 0.2888(6) 0.0403(10) 0.124(6) Uani 1 1 d . . .
H36A H 0.4290 0.2913 0.0305 0.186 Uiso 1 1 calc R . .
H36B H 0.5155 0.2560 0.0399 0.186 Uiso 1 1 calc R . .
H36C H 0.5291 0.3052 -0.0088 0.186 Uiso 1 1 calc R . .
C37 C 0.6664(9) 0.3079(6) 0.1733(10) 0.109(5) Uani 1 1 d . . .
H37A H 0.6990 0.3208 0.1209 0.164 Uiso 1 1 calc R . .
H37B H 0.6813 0.2748 0.1792 0.164 Uiso 1 1 calc R . .
H37C H 0.6870 0.3241 0.2293 0.164 Uiso 1 1 calc R . .
C38 C 0.4667(11) 0.2830(4) 0.2474(10) 0.099(4) Uani 1 1 d . . .
H38A H 0.4877 0.2942 0.3079 0.149 Uiso 1 1 calc R . .
H38B H 0.4799 0.2497 0.2426 0.149 Uiso 1 1 calc R . .
H38C H 0.3989 0.2882 0.2392 0.149 Uiso 1 1 calc R . .
C39 C 0.0655(6) 0.5974(3) 0.1462(6) 0.044(2) Uani 1 1 d . . .
C40 C -0.0538(6) 0.5954(3) 0.2684(7) 0.052(2) Uani 1 1 d . . .
H40 H -0.0956 0.5861 0.2154 0.063 Uiso 1 1 calc R . .
C41 C -0.0609(7) 0.5568(4) 0.3436(7) 0.065(3) Uani 1 1 d . . .
H41A H -0.0410 0.5269 0.3173 0.078 Uiso 1 1 calc R . .
H41B H -0.0168 0.5644 0.3950 0.078 Uiso 1 1 calc R . .
C42 C -0.1619(9) 0.5513(7) 0.3816(11) 0.111(5) Uani 1 1 d . . .
H42A H -0.2055 0.5397 0.3329 0.133 Uiso 1 1 calc R . .
H42B H -0.1611 0.5288 0.4328 0.133 Uiso 1 1 calc R . .
C43 C -0.1948(10) 0.5994(8) 0.4154(12) 0.125(7) Uani 1 1 d . . .
H43A H -0.2609 0.5970 0.4345 0.150 Uiso 1 1 calc R . .
H43B H -0.1560 0.6083 0.4699 0.150 Uiso 1 1 calc R . .
C44 C -0.1880(9) 0.6367(6) 0.3445(11) 0.108(5) Uani 1 1 d . . .
H44A H -0.2053 0.6667 0.3723 0.129 Uiso 1 1 calc R . .
H44B H -0.2342 0.6302 0.2941 0.129 Uiso 1 1 calc R . .
C45 C -0.0894(7) 0.6411(4) 0.3041(8) 0.073(3) Uani 1 1 d . . .
H45A H -0.0916 0.6640 0.2535 0.088 Uiso 1 1 calc R . .
H45B H -0.0448 0.6528 0.3520 0.088 Uiso 1 1 calc R . .
C46 C 0.1887(6) 0.5931(4) 0.0325(6) 0.058(3) Uani 1 1 d . . .
H46 H 0.1331 0.5937 -0.0110 0.070 Uiso 1 1 calc R . .
C47 C 0.2574(10) 0.6339(5) 0.0103(8) 0.092(4) Uani 1 1 d . . .
H47A H 0.3101 0.6343 0.0560 0.111 Uiso 1 1 calc R . .
H47B H 0.2235 0.6638 0.0146 0.111 Uiso 1 1 calc R . .
C48 C 0.2980(15) 0.6285(8) -0.0898(11) 0.134(7) Uani 1 1 d . . .
H48A H 0.2456 0.6296 -0.1357 0.161 Uiso 1 1 calc R . .
H48B H 0.3411 0.6546 -0.1022 0.161 Uiso 1 1 calc R . .
C49 C 0.3505(12) 0.5832(11) -0.0986(11) 0.150(8) Uani 1 1 d . . .
H49A H 0.4065 0.5833 -0.0568 0.180 Uiso 1 1 calc R . .
H49B H 0.3725 0.5798 -0.1621 0.180 Uiso 1 1 calc R . .
C50 C 0.2850(13) 0.5404(7) -0.0745(10) 0.121(6) Uani 1 1 d . . .
H50A H 0.2325 0.5382 -0.1202 0.145 Uiso 1 1 calc R . .
H50B H 0.3218 0.5113 -0.0773 0.145 Uiso 1 1 calc R . .
C51 C 0.2454(10) 0.5458(5) 0.0209(8) 0.086(4) Uani 1 1 d . . .
H51A H 0.2979 0.5448 0.0668 0.103 Uiso 1 1 calc R . .
H51B H 0.2031 0.5194 0.0332 0.103 Uiso 1 1 calc R . .
C52 C -0.1933(10) 0.5520(7) 0.0249(16) 0.156(8) Uani 1 1 d . . .
H52A H -0.2158 0.5526 0.0878 0.234 Uiso 1 1 calc R . .
H52B H -0.2191 0.5248 -0.0071 0.234 Uiso 1 1 calc R . .
H52C H -0.2140 0.5802 -0.0072 0.234 Uiso 1 1 calc R . .
C53 C -0.0188(17) 0.5368(8) -0.0945(10) 0.179(11) Uani 1 1 d . . .
H53A H -0.0701 0.5449 -0.1378 0.269 Uiso 1 1 calc R . .
H53B H -0.0036 0.5038 -0.1007 0.269 Uiso 1 1 calc R . .
H53C H 0.0368 0.5554 -0.1076 0.269 Uiso 1 1 calc R . .
C54 C -0.0196(10) 0.4989(4) 0.1015(9) 0.092(4) Uani 1 1 d . . .
H54A H 0.0462 0.4912 0.0898 0.137 Uiso 1 1 calc R . .
H54B H -0.0595 0.4721 0.0873 0.137 Uiso 1 1 calc R . .
H54C H -0.0257 0.5074 0.1660 0.137 Uiso 1 1 calc R . .
C55 C 0.0320(11) 0.7033(5) 0.1006(13) 0.119(6) Uani 1 1 d . . .
H55A H 0.0154 0.7033 0.1653 0.178 Uiso 1 1 calc R . .
H55B H 0.0191 0.7339 0.0742 0.178 Uiso 1 1 calc R . .
H55C H 0.0990 0.6960 0.0955 0.178 Uiso 1 1 calc R . .
C56 C -0.0202(14) 0.6658(7) -0.0891(12) 0.154(8) Uani 1 1 d . . .
H56A H -0.0335 0.6980 -0.1066 0.230 Uiso 1 1 calc R . .
H56B H -0.0618 0.6450 -0.1244 0.230 Uiso 1 1 calc R . .
H56C H 0.0455 0.6585 -0.1019 0.230 Uiso 1 1 calc R . .
C57 C -0.1709(10) 0.6705(7) 0.0604(13) 0.143(7) Uani 1 1 d . . .
H57A H -0.2100 0.6450 0.0365 0.214 Uiso 1 1 calc R . .
H57B H -0.1900 0.6994 0.0301 0.214 Uiso 1 1 calc R . .
H57C H -0.1791 0.6734 0.1265 0.214 Uiso 1 1 calc R . .
C58 C 0.3010(5) 0.6414(3) 0.3988(5) 0.0364(17) Uani 1 1 d . . .
C59 C 0.1836(7) 0.6237(3) 0.5181(6) 0.048(2) Uani 1 1 d . . .
H59 H 0.2297 0.6410 0.5581 0.057 Uiso 1 1 calc R . .
C60 C 0.1770(7) 0.5752(4) 0.5529(7) 0.065(3) Uani 1 1 d . . .
H60A H 0.2400 0.5606 0.5530 0.078 Uiso 1 1 calc R . .
H60B H 0.1346 0.5569 0.5118 0.078 Uiso 1 1 calc R . .
C61 C 0.1375(10) 0.5745(5) 0.6545(7) 0.090(4) Uani 1 1 d . . .
H61A H 0.1334 0.5422 0.6766 0.108 Uiso 1 1 calc R . .
H61B H 0.1810 0.5917 0.6963 0.108 Uiso 1 1 calc R . .
C62 C 0.0406(10) 0.5968(5) 0.6548(9) 0.092(4) Uani 1 1 d . . .
H62A H 0.0164 0.5968 0.7178 0.110 Uiso 1 1 calc R . .
H62B H -0.0037 0.5790 0.6150 0.110 Uiso 1 1 calc R . .
C63 C 0.0487(10) 0.6466(5) 0.6197(10) 0.098(4) Uani 1 1 d . . .
H63A H 0.0900 0.6647 0.6621 0.118 Uiso 1 1 calc R . .
H63B H -0.0143 0.6613 0.6183 0.118 Uiso 1 1 calc R . .
C64 C 0.0900(7) 0.6479(4) 0.5210(8) 0.067(3) Uani 1 1 d . . .
H64A H 0.0452 0.6328 0.4773 0.080 Uiso 1 1 calc R . .
H64B H 0.0976 0.6805 0.5016 0.080 Uiso 1 1 calc R . .
C65 C 0.4199(6) 0.6490(4) 0.2770(7) 0.057(2) Uani 1 1 d . . .
H65 H 0.4620 0.6560 0.3312 0.068 Uiso 1 1 calc R . .
C66 C 0.4116(8) 0.6930(4) 0.2169(8) 0.077(3) Uani 1 1 d . . .
H66A H 0.3876 0.7190 0.2538 0.092 Uiso 1 1 calc R . .
H66B H 0.3666 0.6874 0.1652 0.092 Uiso 1 1 calc R . .
C67 C 0.5113(11) 0.7060(6) 0.1788(11) 0.115(5) Uani 1 1 d . . .
H67A H 0.5059 0.7343 0.1405 0.137 Uiso 1 1 calc R . .
H67B H 0.5560 0.7124 0.2304 0.137 Uiso 1 1 calc R . .
C68 C 0.5477(11) 0.6659(8) 0.1216(13) 0.130(7) Uani 1 1 d . . .
H68A H 0.6092 0.6744 0.0960 0.155 Uiso 1 1 calc R . .
H68B H 0.5031 0.6597 0.0698 0.155 Uiso 1 1 calc R . .
C69 C 0.5592(9) 0.6221(7) 0.1805(12) 0.114(5) Uani 1 1 d . . .
H69A H 0.5821 0.5963 0.1423 0.137 Uiso 1 1 calc R . .
H69B H 0.6063 0.6277 0.2303 0.137 Uiso 1 1 calc R . .
C70 C 0.4650(7) 0.6086(4) 0.2216(9) 0.076(3) Uani 1 1 d . . .
H70A H 0.4748 0.5816 0.2626 0.091 Uiso 1 1 calc R . .
H70B H 0.4207 0.5991 0.1716 0.091 Uiso 1 1 calc R . .
C71 C 0.2882(11) 0.7471(5) 0.5849(9) 0.097(4) Uani 1 1 d . . .
H71A H 0.2193 0.7472 0.5859 0.145 Uiso 1 1 calc R . .
H71B H 0.3120 0.7782 0.6000 0.145 Uiso 1 1 calc R . .
H71C H 0.3130 0.7249 0.6301 0.145 Uiso 1 1 calc R . .
C72 C 0.4334(9) 0.7677(4) 0.4374(10) 0.095(4) Uani 1 1 d . . .
H72A H 0.4806 0.7658 0.4874 0.142 Uiso 1 1 calc R . .
H72B H 0.4128 0.7999 0.4300 0.142 Uiso 1 1 calc R . .
H72C H 0.4610 0.7569 0.3804 0.142 Uiso 1 1 calc R . .
C73 C 0.2267(7) 0.7406(4) 0.3779(10) 0.089(4) Uani 1 1 d . . .
H73A H 0.2375 0.7227 0.3222 0.134 Uiso 1 1 calc R . .
H73B H 0.2240 0.7737 0.3626 0.134 Uiso 1 1 calc R . .
H73C H 0.1671 0.7311 0.4043 0.134 Uiso 1 1 calc R . .
C74 C 0.4650(9) 0.5816(5) 0.4947(9) 0.094(4) Uani 1 1 d . . .
H74A H 0.4060 0.5644 0.5002 0.141 Uiso 1 1 calc R . .
H74B H 0.5141 0.5671 0.5334 0.141 Uiso 1 1 calc R . .
H74C H 0.4842 0.5812 0.4307 0.141 Uiso 1 1 calc R . .
C75 C 0.5643(8) 0.6749(5) 0.5257(11) 0.104(5) Uani 1 1 d . . .
H75A H 0.5734 0.6854 0.4627 0.156 Uiso 1 1 calc R . .
H75B H 0.6161 0.6543 0.5444 0.156 Uiso 1 1 calc R . .
H75C H 0.5633 0.7017 0.5667 0.156 Uiso 1 1 calc R . .
C76 C 0.4146(10) 0.6410(6) 0.6580(9) 0.112(5) Uani 1 1 d . . .
H76A H 0.4071 0.6728 0.6803 0.168 Uiso 1 1 calc R . .
H76B H 0.4645 0.6255 0.6941 0.168 Uiso 1 1 calc R . .
H76C H 0.3554 0.6241 0.6644 0.168 Uiso 1 1 calc R . .
O1 O 0.740(2) 0.3239(13) 0.848(3) 0.59(6) Uani 1 1 d D . .
C78 C 0.711(3) 0.368(2) 0.804(2) 0.68(10) Uani 1 1 d D . .
H78A H 0.6495 0.3786 0.8263 0.817 Uiso 1 1 calc R . .
H78B H 0.7064 0.3646 0.7365 0.817 Uiso 1 1 calc R . .
C79 C 0.790(3) 0.4028(11) 0.832(3) 0.32(3) Uani 1 1 d D . .
H79A H 0.8297 0.4097 0.7788 0.386 Uiso 1 1 calc R . .
H79B H 0.7626 0.4321 0.8537 0.386 Uiso 1 1 calc R . .
C80 C 0.850(2) 0.380(2) 0.909(2) 0.36(4) Uani 1 1 d D . .
H80A H 0.8391 0.3958 0.9683 0.431 Uiso 1 1 calc R . .
H80B H 0.9180 0.3826 0.8958 0.431 Uiso 1 1 calc R . .
C81 C 0.820(4) 0.3288(16) 0.914(3) 0.35(4) Uani 1 1 d D . .
H81A H 0.8725 0.3082 0.8966 0.421 Uiso 1 1 calc R . .
H81B H 0.8008 0.3206 0.9764 0.421 Uiso 1 1 calc R . .
O2 O 0.6314(14) 0.5962(17) 0.8289(17) 0.53(5) Uani 1 1 d D . .
C82 C 0.676(3) 0.5729(12) 0.751(3) 0.48(6) Uani 1 1 d D . .
H82A H 0.6274 0.5630 0.7050 0.579 Uiso 1 1 calc R . .
H82B H 0.7115 0.5453 0.7722 0.579 Uiso 1 1 calc R . .
C83 C 0.7420(19) 0.6094(18) 0.7105(19) 0.42(6) Uani 1 1 d D . .
H83A H 0.8084 0.5999 0.7207 0.499 Uiso 1 1 calc R . .
H83B H 0.7296 0.6124 0.6438 0.499 Uiso 1 1 calc R . .
C84 C 0.724(3) 0.6559(12) 0.758(3) 0.38(4) Uani 1 1 d D . .
H84A H 0.7840 0.6705 0.7782 0.451 Uiso 1 1 calc R . .
H84B H 0.6896 0.6774 0.7165 0.451 Uiso 1 1 calc R . .
C85 C 0.664(3) 0.6444(16) 0.841(3) 0.56(8) Uani 1 1 d D . .
H85A H 0.7026 0.6473 0.8987 0.669 Uiso 1 1 calc R . .
H85B H 0.6101 0.6658 0.8445 0.669 Uiso 1 1 calc R . .

loop_
_atom_site_aniso_label
_atom_site_aniso_U_11
_atom_site_aniso_U_22
_atom_site_aniso_U_33
_atom_site_aniso_U_23
_atom_site_aniso_U_13
_atom_site_aniso_U_12
Yb1 0.03897(17) 0.03497(18) 0.03476(17) 0.00110(16) 0.00218(13) 0.00092(16)
Yb2 0.03761(17) 0.03479(18) 0.03578(17) -0.00023(15) -0.00137(13) 0.00044(16)
S1 0.0472(13) 0.0467(14) 0.105(2) 0.0134(14) -0.0048(14) 0.0010(11)
S2 0.0470(13) 0.0440(15) 0.127(3) 0.0080(15) 0.0092(15) 0.0050(12)
Si1 0.0541(15) 0.0608(16) 0.0635(17) 0.0048(13) 0.0179(13) 0.0038(13)
Si2 0.0730(18) 0.0482(15) 0.0730(19) 0.0197(14) 0.0096(15) -0.0001(14)
Si3 0.086(2) 0.089(2) 0.0715(18) 0.020(2) 0.0369(16) 0.014(2)
Si4 0.092(2) 0.069(2) 0.072(2) -0.0124(16) 0.0099(17) 0.0314(18)
Si5 0.086(2) 0.085(2) 0.0656(19) 0.0087(17) -0.0332(17) -0.0271(19)
Si6 0.080(2) 0.080(2) 0.094(3) 0.036(2) -0.0173(19) 0.0124(18)
Si7 0.0706(17) 0.0394(14) 0.0787(19) -0.0101(13) 0.0045(15) -0.0055(13)
Si8 0.0541(15) 0.0655(18) 0.0621(17) 0.0001(13) -0.0191(13) -0.0061(13)
N1 0.049(4) 0.037(4) 0.041(4) -0.003(3) 0.002(3) -0.011(3)
N2 0.048(4) 0.052(4) 0.032(3) 0.005(3) -0.003(3) -0.010(3)
N3 0.049(4) 0.042(4) 0.053(4) 0.008(3) 0.016(3) -0.003(3)
N4 0.057(5) 0.059(5) 0.039(4) 0.001(3) 0.000(3) -0.001(4)
N5 0.045(4) 0.050(4) 0.040(4) -0.003(3) 0.005(3) 0.000(3)
N6 0.066(5) 0.060(5) 0.047(4) -0.002(4) 0.008(4) 0.012(4)
N7 0.040(4) 0.048(4) 0.054(4) 0.003(3) 0.000(3) 0.000(3)
N8 0.042(4) 0.061(5) 0.041(4) -0.004(3) -0.001(3) -0.007(3)
N9 0.049(4) 0.059(5) 0.062(5) 0.011(4) -0.020(4) 0.000(4)
N10 0.049(4) 0.045(4) 0.046(4) 0.000(3) 0.001(3) -0.011(3)
N11 0.051(4) 0.044(4) 0.032(4) -0.010(3) -0.002(3) -0.002(3)
N12 0.050(4) 0.051(4) 0.049(4) -0.008(3) -0.014(3) 0.001(3)
C1 0.046(5) 0.039(5) 0.038(5) 0.003(4) 0.013(4) 0.001(4)
C2 0.048(5) 0.059(6) 0.062(6) -0.007(5) 0.002(4) -0.009(5)
C3 0.046(5) 0.089(8) 0.078(7) -0.010(6) -0.023(5) -0.005(5)
C4 0.066(8) 0.147(15) 0.128(12) -0.021(11) -0.033(8) -0.019(9)
C5 0.087(9) 0.136(14) 0.113(12) -0.032(10) -0.022(8) -0.051(9)
C6 0.105(10) 0.087(9) 0.091(9) -0.018(7) -0.013(8) -0.040(8)
C7 0.098(8) 0.065(7) 0.070(7) -0.008(6) -0.015(6) -0.016(6)
C8 0.063(5) 0.061(7) 0.032(4) 0.010(5) 0.007(4) -0.013(5)
C9 0.081(8) 0.080(8) 0.105(10) 0.004(7) -0.042(7) 0.003(7)
C10 0.133(13) 0.148(17) 0.110(12) 0.009(10) -0.082(10) 0.005(11)
C11 0.119(12) 0.148(15) 0.079(9) -0.003(9) -0.042(9) -0.055(11)
C12 0.158(14) 0.103(10) 0.066(8) -0.023(7) -0.034(9) -0.030(10)
C13 0.138(11) 0.064(7) 0.063(7) -0.010(6) -0.033(7) 0.005(8)
C14 0.136(11) 0.079(8) 0.098(10) 0.028(7) 0.035(8) 0.053(8)
C15 0.052(7) 0.159(15) 0.139(13) -0.040(11) 0.030(8) -0.016(8)
C16 0.113(9) 0.126(11) 0.070(7) -0.018(9) 0.030(7) 0.016(11)
C17 0.093(8) 0.053(7) 0.158(13) 0.026(8) 0.024(9) -0.011(6)
C18 0.076(7) 0.066(7) 0.114(10) 0.015(7) 0.022(7) 0.014(6)
C19 0.189(16) 0.100(11) 0.077(9) 0.036(8) 0.015(10) 0.017(11)
C20 0.052(5) 0.042(5) 0.043(5) 0.003(4) 0.009(4) 0.012(4)
C21 0.035(4) 0.058(6) 0.055(5) 0.002(5) 0.005(3) 0.007(5)
C22 0.057(6) 0.044(6) 0.116(10) -0.001(6) -0.014(6) 0.000(5)
C23 0.061(7) 0.070(8) 0.163(13) -0.007(8) -0.031(8) -0.015(6)
C24 0.073(8) 0.092(10) 0.156(14) -0.021(9) -0.047(9) -0.007(7)
C25 0.072(8) 0.099(11) 0.141(13) -0.011(9) -0.049(8) 0.018(7)
C26 0.079(7) 0.050(6) 0.101(9) 0.002(6) -0.042(7) 0.008(5)
C27 0.077(7) 0.080(8) 0.035(5) -0.014(5) 0.002(5) 0.005(6)
C28 0.100(9) 0.091(9) 0.066(7) -0.024(6) -0.012(7) -0.017(7)
C29 0.119(11) 0.113(12) 0.076(9) -0.014(8) -0.019(8) -0.027(10)
C30 0.099(11) 0.186(19) 0.068(9) -0.024(10) -0.021(8) -0.008(12)
C31 0.106(10) 0.156(16) 0.058(7) -0.002(8) -0.026(7) 0.043(11)
C32 0.110(9) 0.113(10) 0.038(5) -0.002(7) -0.020(5) 0.032(9)
C33 0.188(17) 0.100(11) 0.132(13) 0.071(10) 0.092(12) 0.045(11)
C34 0.084(8) 0.138(14) 0.185(16) 0.036(13) 0.066(10) -0.003(10)
C35 0.23(2) 0.157(18) 0.085(10) 0.029(12) 0.017(12) -0.044(17)
C36 0.180(16) 0.109(12) 0.083(10) -0.033(8) 0.019(10) 0.031(11)
C37 0.080(8) 0.129(13) 0.120(12) 0.006(10) 0.011(8) 0.051(9)
C38 0.118(11) 0.059(8) 0.120(11) 0.002(7) -0.014(9) 0.003(7)
C39 0.046(5) 0.040(5) 0.046(5) 0.004(3) -0.014(4) -0.003(4)
C40 0.038(4) 0.062(7) 0.057(5) -0.010(4) -0.002(4) -0.002(4)
C41 0.053(6) 0.076(7) 0.065(6) 0.001(5) 0.012(5) -0.008(5)
C42 0.063(8) 0.168(16) 0.102(11) 0.006(10) 0.019(7) -0.018(9)
C43 0.073(9) 0.20(2) 0.108(12) -0.019(13) 0.036(8) 0.009(10)
C44 0.064(8) 0.155(15) 0.105(11) -0.044(10) 0.010(7) 0.030(9)
C45 0.051(6) 0.077(7) 0.090(8) -0.024(6) -0.008(5) 0.014(5)
C46 0.043(5) 0.081(9) 0.050(5) 0.005(5) -0.016(4) 0.013(5)
C47 0.102(9) 0.120(11) 0.056(7) 0.028(7) 0.013(6) -0.033(8)
C48 0.165(17) 0.164(18) 0.075(10) 0.028(11) 0.049(11) -0.042(15)
C49 0.109(12) 0.25(3) 0.090(10) 0.008(17) 0.041(9) -0.033(18)
C50 0.128(13) 0.155(16) 0.082(10) -0.011(10) 0.025(9) 0.032(12)
C51 0.113(10) 0.099(10) 0.047(6) 0.008(6) 0.023(6) 0.023(8)
C52 0.067(9) 0.143(16) 0.26(2) 0.012(16) -0.044(12) -0.029(10)
C53 0.28(3) 0.20(2) 0.067(10) -0.035(11) 0.015(13) -0.12(2)
C54 0.113(10) 0.062(7) 0.098(9) -0.013(7) -0.021(8) -0.015(7)
C55 0.116(12) 0.069(9) 0.170(16) 0.036(10) -0.029(11) -0.019(8)
C56 0.171(17) 0.176(19) 0.114(13) 0.085(13) 0.002(12) 0.036(15)
C57 0.094(11) 0.145(15) 0.187(18) 0.004(13) -0.053(11) 0.050(11)
C58 0.032(4) 0.039(4) 0.039(4) 0.008(3) 0.000(3) -0.002(3)
C59 0.059(5) 0.042(5) 0.041(5) -0.005(4) -0.002(4) -0.008(4)
C60 0.071(6) 0.061(7) 0.064(6) 0.005(5) 0.014(5) 0.012(6)
C61 0.126(10) 0.087(9) 0.057(6) 0.016(6) 0.025(6) 0.006(8)
C62 0.115(10) 0.089(10) 0.072(8) 0.008(6) 0.039(7) -0.007(8)
C63 0.100(9) 0.097(10) 0.099(10) -0.016(8) 0.056(8) 0.015(8)
C64 0.067(6) 0.062(6) 0.074(7) 0.010(5) 0.026(5) 0.010(5)
C65 0.043(5) 0.076(7) 0.052(6) 0.011(5) 0.003(4) -0.012(5)
C66 0.078(7) 0.079(8) 0.074(7) 0.008(6) 0.023(6) -0.017(6)
C67 0.108(11) 0.123(13) 0.113(12) 0.031(10) 0.026(9) -0.047(10)
C68 0.087(10) 0.19(2) 0.119(13) -0.007(14) 0.058(9) -0.037(12)
C69 0.058(8) 0.158(16) 0.128(13) 0.011(11) 0.033(8) 0.001(8)
C70 0.051(6) 0.084(8) 0.094(8) -0.014(6) 0.016(6) -0.007(5)
C71 0.127(11) 0.065(8) 0.099(9) -0.028(7) 0.024(8) -0.004(8)
C72 0.108(10) 0.054(7) 0.122(11) -0.009(7) 0.000(8) -0.023(7)
C73 0.059(6) 0.067(8) 0.142(11) 0.016(7) 0.018(7) 0.013(6)
C74 0.097(8) 0.070(7) 0.113(9) 0.005(8) -0.045(7) 0.022(8)
C75 0.056(7) 0.113(11) 0.142(13) 0.023(9) -0.025(8) -0.012(7)
C76 0.099(10) 0.170(16) 0.066(8) 0.000(9) -0.022(7) 0.018(10)
O1 0.24(3) 0.81(9) 0.73(9) -0.62(8) 0.33(5) -0.19(5)
C78 0.19(4) 1.6(3) 0.24(4) -0.45(9) -0.06(4) 0.37(9)
C79 0.16(3) 0.52(8) 0.28(5) -0.12(5) 0.15(3) 0.05(4)
C80 0.100(18) 0.82(13) 0.15(3) -0.22(5) 0.034(17) 0.04(4)
C81 0.33(7) 0.38(8) 0.35(7) 0.03(6) 0.24(6) 0.15(6)
O2 0.133(14) 1.27(15) 0.18(3) 0.15(5) -0.088(19) 0.02(4)
C82 0.59(13) 0.36(6) 0.47(11) 0.04(8) -0.46(10) 0.02(8)
C83 0.13(2) 0.99(19) 0.13(3) 0.12(6) -0.03(2) 0.18(6)
C84 0.26(5) 0.69(10) 0.16(4) -0.12(5) -0.16(4) 0.24(5)
C85 0.39(8) 0.98(16) 0.29(6) -0.38(9) -0.31(6) 0.45(10)

loop_
_atom_type_symbol
_atom_type_description
_atom_type_scat_dispersion_real
_atom_type_scat_dispersion_imag
_atom_type_scat_source
C C 0.0033 0.0016 'International Tables Vol C Tables 4.2.6.8 and 6.1.1.4'
H H 0.0000 0.0000 'International Tables Vol C Tables 4.2.6.8 and 6.1.1.4'
N N 0.0061 0.0033 'International Tables Vol C Tables 4.2.6.8 and 6.1.1.4'
O O 0.0106 0.0060 'International Tables Vol C Tables 4.2.6.8 and 6.1.1.4'
Si Si 0.0817 0.0704 'International Tables Vol C Tables 4.2.6.8 and 6.1.1.4'
S S 0.1246 0.1234 'International Tables Vol C Tables 4.2.6.8 and 6.1.1.4'
Yb Yb -0.3850 5.5486 'International Tables Vol C Tables 4.2.6.8 and 6.1.1.4'

loop_
_geom_angle_atom_site_label_1
_geom_angle_atom_site_label_2
_geom_angle_atom_site_label_3
_geom_angle
_geom_angle_site_symmetry_1
_geom_angle_site_symmetry_3
_geom_angle_publ_flag
N4 Yb1 N2 140.2(3) . . ?
N4 Yb1 N5 57.7(2) . . ?
N2 Yb1 N5 105.1(2) . . ?
N4 Yb1 N1 104.8(3) . . ?
N2 Yb1 N1 57.0(2) . . ?
N5 Yb1 N1 131.2(2) . . ?
N4 Yb1 S2 102.3(2) . . ?
N2 Yb1 S2 114.24(19) . . ?
N5 Yb1 S2 90.43(18) . . ?
N1 Yb1 S2 138.04(18) . . ?
N4 Yb1 S1 111.8(2) . . ?
N2 Yb1 S1 104.74(19) . . ?
N5 Yb1 S1 135.29(18) . . ?
N1 Yb1 S1 93.07(19) . . ?
S2 Yb1 S1 46.79(7) . . ?
N4 Yb1 C20 28.9(3) . . ?
N2 Yb1 C20 127.4(2) . . ?
N5 Yb1 C20 28.9(2) . . ?
N1 Yb1 C20 123.1(3) . . ?
S2 Yb1 C20 95.4(2) . . ?
S1 Yb1 C20 126.44(19) . . ?
N4 Yb1 C1 127.0(3) . . ?
N2 Yb1 C1 29.0(2) . . ?
N5 Yb1 C1 123.6(2) . . ?
N1 Yb1 C1 28.2(2) . . ?
S2 Yb1 C1 129.33(18) . . ?
S1 Yb1 C1 97.94(18) . . ?
C20 Yb1 C1 133.1(2) . . ?
N7 Yb2 N10 131.4(3) . . ?
N7 Yb2 N8 57.3(2) . . ?
N10 Yb2 N8 104.4(2) . . ?
N7 Yb2 N11 104.9(3) . . ?
N10 Yb2 N11 58.0(2) . . ?
N8 Yb2 N11 139.9(3) . . ?
N7 Yb2 S2 137.63(18) . . ?
N10 Yb2 S2 90.6(2) . . ?
N8 Yb2 S2 114.1(2) . . ?
N11 Yb2 S2 102.62(19) . . ?
N7 Yb2 S1 92.51(18) . . ?
N10 Yb2 S1 135.82(19) . . ?
N8 Yb2 S1 104.42(19) . . ?
N11 Yb2 S1 112.55(19) . . ?
S2 Yb2 S1 46.86(8) . . ?
N7 Yb2 C39 29.0(3) . . ?
N10 Yb2 C39 123.3(2) . . ?
N8 Yb2 C39 28.5(2) . . ?
N11 Yb2 C39 127.7(3) . . ?
S2 Yb2 C39 128.31(19) . . ?
S1 Yb2 C39 97.08(18) . . ?
N7 Yb2 C58 122.6(2) . . ?
N10 Yb2 C58 29.7(2) . . ?
N8 Yb2 C58 127.0(2) . . ?
N11 Yb2 C58 28.4(2) . . ?
S2 Yb2 C58 96.20(18) . . ?
S1 Yb2 C58 127.33(17) . . ?
C39 Yb2 C58 133.2(2) . . ?
S2 S1 Yb2 65.96(9) . . ?
S2 S1 Yb1 66.12(9) . . ?
Yb2 S1 Yb1 132.03(10) . . ?
S1 S2 Yb2 67.18(9) . . ?
S1 S2 Yb1 67.09(9) . . ?
Yb2 S2 Yb1 134.21(11) . . ?
N3 Si1 C15 110.0(6) . . ?
N3 Si1 C14 109.1(5) . . ?
C15 Si1 C14 109.1(8) . . ?
N3 Si1 C16 113.2(5) . . ?
C15 Si1 C16 107.6(7) . . ?
C14 Si1 C16 107.8(7) . . ?
N3 Si2 C17 112.6(5) . . ?
N3 Si2 C19 111.7(6) . . ?
C17 Si2 C19 107.5(7) . . ?
N3 Si2 C18 109.2(5) . . ?
C17 Si2 C18 106.8(6) . . ?
C19 Si2 C18 108.9(7) . . ?
N6 Si3 C33 109.6(5) . . ?
N6 Si3 C35 111.7(7) . . ?
C33 Si3 C35 111.2(9) . . ?
N6 Si3 C34 111.7(6) . . ?
C33 Si3 C34 107.7(9) . . ?
C35 Si3 C34 104.8(9) . . ?
N6 Si4 C36 111.4(6) . . ?
N6 Si4 C38 108.9(5) . . ?
C36 Si4 C38 107.6(7) . . ?
N6 Si4 C37 110.7(6) . . ?
C36 Si4 C37 108.1(7) . . ?
C38 Si4 C37 110.1(7) . . ?
N9 Si5 C54 109.4(4) . . ?
N9 Si5 C53 113.1(7) . . ?
C54 Si5 C53 108.3(9) . . ?
N9 Si5 C52 110.0(7) . . ?
C54 Si5 C52 108.4(8) . . ?
C53 Si5 C52 107.5(10) . . ?
N9 Si6 C56 111.1(7) . . ?
N9 Si6 C55 110.9(5) . . ?
C56 Si6 C55 107.6(9) . . ?
N9 Si6 C57 110.7(7) . . ?
C56 Si6 C57 109.2(8) . . ?
C55 Si6 C57 107.2(8) . . ?
N12 Si7 C72 111.7(5) . . ?
N12 Si7 C71 110.2(5) . . ?
C72 Si7 C71 107.3(6) . . ?
N12 Si7 C73 108.4(5) . . ?
C72 Si7 C73 110.1(6) . . ?
C71 Si7 C73 109.1(6) . . ?
N12 Si8 C74 110.6(4) . . ?
N12 Si8 C75 111.4(5) . . ?
C74 Si8 C75 109.2(7) . . ?
N12 Si8 C76 111.0(5) . . ?
C74 Si8 C76 107.7(7) . . ?
C75 Si8 C76 106.8(7) . . ?
C1 N1 C2 122.8(7) . . ?
C1 N1 Yb1 94.1(5) . . ?
C2 N1 Yb1 141.1(6) . . ?
C1 N2 C8 122.6(7) . . ?
C1 N2 Yb1 93.6(5) . . ?
C8 N2 Yb1 141.6(6) . . ?
C1 N3 Si2 116.4(6) . . ?
C1 N3 Si1 119.1(5) . . ?
Si2 N3 Si1 124.4(4) . . ?
C20 N4 C27 123.0(8) . . ?
C20 N4 Yb1 93.6(5) . . ?
C27 N4 Yb1 141.1(6) . . ?
C20 N5 C21 122.9(7) . . ?
C20 N5 Yb1 93.2(5) . . ?
C21 N5 Yb1 141.3(5) . . ?
C20 N6 Si3 120.1(6) . . ?
C20 N6 Si4 115.0(6) . . ?
Si3 N6 Si4 124.9(5) . . ?
C39 N7 C40 122.7(7) . . ?
C39 N7 Yb2 93.3(5) . . ?
C40 N7 Yb2 142.4(6) . . ?
C39 N8 C46 120.1(7) . . ?
C39 N8 Yb2 93.8(5) . . ?
C46 N8 Yb2 143.5(5) . . ?
C39 N9 Si5 118.1(6) . . ?
C39 N9 Si6 116.8(6) . . ?
Si5 N9 Si6 125.1(4) . . ?
C58 N10 C65 121.5(7) . . ?
C58 N10 Yb2 92.7(5) . . ?
C65 N10 Yb2 144.6(6) . . ?
C58 N11 C59 123.2(7) . . ?
C58 N11 Yb2 93.9(5) . . ?
C59 N11 Yb2 141.4(5) . . ?
C58 N12 Si7 115.5(5) . . ?
C58 N12 Si8 118.9(5) . . ?
Si7 N12 Si8 125.6(4) . . ?
N1 C1 N2 114.7(7) . . ?
N1 C1 N3 123.5(8) . . ?
N2 C1 N3 121.8(7) . . ?
N1 C1 Yb1 57.7(4) . . ?
N2 C1 Yb1 57.5(4) . . ?
N3 C1 Yb1 173.0(6) . . ?
N1 C2 C7 111.8(8) . . ?
N1 C2 C3 110.2(8) . . ?
C7 C2 C3 110.2(9) . . ?
N1 C2 H2 108.2 . . ?
C7 C2 H2 108.2 . . ?
C3 C2 H2 108.2 . . ?
C2 C3 C4 111.2(10) . . ?
C2 C3 H3A 109.4 . . ?
C4 C3 H3A 109.4 . . ?
C2 C3 H3B 109.4 . . ?
C4 C3 H3B 109.4 . . ?
H3A C3 H3B 108.0 . . ?
C5 C4 C3 110.0(11) . . ?
C5 C4 H4A 109.7 . . ?
C3 C4 H4A 109.7 . . ?
C5 C4 H4B 109.7 . . ?
C3 C4 H4B 109.7 . . ?
H4A C4 H4B 108.2 . . ?
C4 C5 C6 112.9(12) . . ?
C4 C5 H5A 109.0 . . ?
C6 C5 H5A 109.0 . . ?
C4 C5 H5B 109.0 . . ?
C6 C5 H5B 109.0 . . ?
H5A C5 H5B 107.8 . . ?
C7 C6 C5 109.3(11) . . ?
C7 C6 H6A 109.8 . . ?
C5 C6 H6A 109.8 . . ?
C7 C6 H6B 109.8 . . ?
C5 C6 H6B 109.8 . . ?
H6A C6 H6B 108.3 . . ?
C2 C7 C6 114.3(10) . . ?
C2 C7 H7A 108.7 . . ?
C6 C7 H7A 108.7 . . ?
C2 C7 H7B 108.7 . . ?
C6 C7 H7B 108.7 . . ?
H7A C7 H7B 107.6 . . ?
N2 C8 C13 110.0(8) . . ?
N2 C8 C9 109.4(8) . . ?
C13 C8 C9 107.8(9) . . ?
N2 C8 H8 109.9 . . ?
C13 C8 H8 109.9 . . ?
C9 C8 H8 109.9 . . ?
C10 C9 C8 106.8(11) . . ?
C10 C9 H9A 110.4 . . ?
C8 C9 H9A 110.4 . . ?
C10 C9 H9B 110.4 . . ?
C8 C9 H9B 110.4 . . ?
H9A C9 H9B 108.6 . . ?
C11 C10 C9 111.2(12) . . ?
C11 C10 H10A 109.4 . . ?
C9 C10 H10A 109.4 . . ?
C11 C10 H10B 109.4 . . ?
C9 C10 H10B 109.4 . . ?
H10A C10 H10B 108.0 . . ?
C12 C11 C10 110.1(12) . . ?
C12 C11 H11A 109.6 . . ?
C10 C11 H11A 109.6 . . ?
C12 C11 H11B 109.6 . . ?
C10 C11 H11B 109.6 . . ?
H11A C11 H11B 108.2 . . ?
C11 C12 C13 111.4(13) . . ?
C11 C12 H12A 109.3 . . ?
C13 C12 H12A 109.3 . . ?
C11 C12 H12B 109.3 . . ?
C13 C12 H12B 109.3 . . ?
H12A C12 H12B 108.0 . . ?
C8 C13 C12 109.9(10) . . ?
C8 C13 H13A 109.7 . . ?
C12 C13 H13A 109.7 . . ?
C8 C13 H13B 109.7 . . ?
C12 C13 H13B 109.7 . . ?
H13A C13 H13B 108.2 . . ?
Si1 C14 H14A 109.5 . . ?
Si1 C14 H14B 109.5 . . ?
H14A C14 H14B 109.5 . . ?
Si1 C14 H14C 109.5 . . ?
H14A C14 H14C 109.5 . . ?
H14B C14 H14C 109.5 . . ?
Si1 C15 H15A 109.5 . . ?
Si1 C15 H15B 109.5 . . ?
H15A C15 H15B 109.5 . . ?
Si1 C15 H15C 109.5 . . ?
H15A C15 H15C 109.5 . . ?
H15B C15 H15C 109.5 . . ?
Si1 C16 H16A 109.5 . . ?
Si1 C16 H16B 109.5 . . ?
H16A C16 H16B 109.5 . . ?
Si1 C16 H16C 109.5 . . ?
H16A C16 H16C 109.5 . . ?
H16B C16 H16C 109.5 . . ?
Si2 C17 H17A 109.5 . . ?
Si2 C17 H17B 109.5 . . ?
H17A C17 H17B 109.5 . . ?
Si2 C17 H17C 109.5 . . ?
H17A C17 H17C 109.5 . . ?
H17B C17 H17C 109.5 . . ?
Si2 C18 H18A 109.5 . . ?
Si2 C18 H18B 109.5 . . ?
H18A C18 H18B 109.5 . . ?
Si2 C18 H18C 109.5 . . ?
H18A C18 H18C 109.5 . . ?
H18B C18 H18C 109.5 . . ?
Si2 C19 H19A 109.5 . . ?
Si2 C19 H19B 109.5 . . ?
H19A C19 H19B 109.5 . . ?
Si2 C19 H19C 109.5 . . ?
H19A C19 H19C 109.5 . . ?
H19B C19 H19C 109.5 . . ?
N4 C20 N5 115.0(7) . . ?
N4 C20 N6 122.9(8) . . ?
N5 C20 N6 122.1(8) . . ?
N4 C20 Yb1 57.5(4) . . ?
N5 C20 Yb1 57.8(4) . . ?
N6 C20 Yb1 174.1(6) . . ?
N5 C21 C26 112.0(8) . . ?
N5 C21 C22 110.6(7) . . ?
C26 C21 C22 109.7(8) . . ?
N5 C21 H21 108.2 . . ?
C26 C21 H21 108.2 . . ?
C22 C21 H21 108.2 . . ?
C23 C22 C21 111.0(9) . . ?
C23 C22 H22A 109.4 . . ?
C21 C22 H22A 109.4 . . ?
C23 C22 H22B 109.4 . . ?
C21 C22 H22B 109.4 . . ?
H22A C22 H22B 108.0 . . ?
C22 C23 C24 111.6(11) . . ?
C22 C23 H23A 109.3 . . ?
C24 C23 H23A 109.3 . . ?
C22 C23 H23B 109.3 . . ?
C24 C23 H23B 109.3 . . ?
H23A C23 H23B 108.0 . . ?
C23 C24 C25 108.7(12) . . ?
C23 C24 H24A 110.0 . . ?
C25 C24 H24A 110.0 . . ?
C23 C24 H24B 110.0 . . ?
C25 C24 H24B 110.0 . . ?
H24A C24 H24B 108.3 . . ?
C24 C25 C26 108.9(10) . . ?
C24 C25 H25A 109.9 . . ?
C26 C25 H25A 109.9 . . ?
C24 C25 H25B 109.9 . . ?
C26 C25 H25B 109.9 . . ?
H25A C25 H25B 108.3 . . ?
C21 C26 C25 112.1(10) . . ?
C21 C26 H26A 109.2 . . ?
C25 C26 H26A 109.2 . . ?
C21 C26 H26B 109.2 . . ?
C25 C26 H26B 109.2 . . ?
H26A C26 H26B 107.9 . . ?
C28 C27 N4 110.8(9) . . ?
C28 C27 C32 110.5(10) . . ?
N4 C27 C32 109.7(8) . . ?
C28 C27 H27 108.6 . . ?
N4 C27 H27 108.6 . . ?
C32 C27 H27 108.6 . . ?
C27 C28 C29 112.6(11) . . ?
C27 C28 H28A 109.1 . . ?
C29 C28 H28A 109.1 . . ?
C27 C28 H28B 109.1 . . ?
C29 C28 H28B 109.1 . . ?
H28A C28 H28B 107.8 . . ?
C30 C29 C28 113.0(13) . . ?
C30 C29 H29A 109.0 . . ?
C28 C29 H29A 109.0 . . ?
C30 C29 H29B 109.0 . . ?
C28 C29 H29B 109.0 . . ?
H29A C29 H29B 107.8 . . ?
C29 C30 C31 112.0(13) . . ?
C29 C30 H30A 109.2 . . ?
C31 C30 H30A 109.2 . . ?
C29 C30 H30B 109.2 . . ?
C31 C30 H30B 109.2 . . ?
H30A C30 H30B 107.9 . . ?
C30 C31 C32 111.3(12) . . ?
C30 C31 H31A 109.4 . . ?
C32 C31 H31A 109.4 . . ?
C30 C31 H31B 109.4 . . ?
C32 C31 H31B 109.4 . . ?
H31A C31 H31B 108.0 . . ?
C27 C32 C31 113.0(11) . . ?
C27 C32 H32A 109.0 . . ?
C31 C32 H32A 109.0 . . ?
C27 C32 H32B 109.0 . . ?
C31 C32 H32B 109.0 . . ?
H32A C32 H32B 107.8 . . ?
Si3 C33 H33A 109.5 . . ?
Si3 C33 H33B 109.5 . . ?
H33A C33 H33B 109.5 . . ?
Si3 C33 H33C 109.5 . . ?
H33A C33 H33C 109.5 . . ?
H33B C33 H33C 109.5 . . ?
Si3 C34 H34A 109.5 . . ?
Si3 C34 H34B 109.5 . . ?
H34A C34 H34B 109.5 . . ?
Si3 C34 H34C 109.5 . . ?
H34A C34 H34C 109.5 . . ?
H34B C34 H34C 109.5 . . ?
Si3 C35 H35A 109.5 . . ?
Si3 C35 H35B 109.5 . . ?
H35A C35 H35B 109.5 . . ?
Si3 C35 H35C 109.5 . . ?
H35A C35 H35C 109.5 . . ?
H35B C35 H35C 109.5 . . ?
Si4 C36 H36A 109.5 . . ?
Si4 C36 H36B 109.5 . . ?
H36A C36 H36B 109.5 . . ?
Si4 C36 H36C 109.5 . . ?
H36A C36 H36C 109.5 . . ?
H36B C36 H36C 109.5 . . ?
Si4 C37 H37A 109.5 . . ?
Si4 C37 H37B 109.5 . . ?
H37A C37 H37B 109.5 . . ?
Si4 C37 H37C 109.5 . . ?
H37A C37 H37C 109.5 . . ?
H37B C37 H37C 109.5 . . ?
Si4 C38 H38A 109.5 . . ?
Si4 C38 H38B 109.5 . . ?
H38A C38 H38B 109.5 . . ?
Si4 C38 H38C 109.5 . . ?
H38A C38 H38C 109.5 . . ?
H38B C38 H38C 109.5 . . ?
N8 C39 N7 114.7(7) . . ?
N8 C39 N9 123.4(8) . . ?
N7 C39 N9 121.8(8) . . ?
N8 C39 Yb2 57.7(4) . . ?
N7 C39 Yb2 57.7(4) . . ?
N9 C39 Yb2 175.1(6) . . ?
N7 C40 C45 114.3(8) . . ?
N7 C40 C41 108.8(7) . . ?
C45 C40 C41 110.5(9) . . ?
N7 C40 H40 107.7 . . ?
C45 C40 H40 107.7 . . ?
C41 C40 H40 107.7 . . ?
C42 C41 C40 113.5(10) . . ?
C42 C41 H41A 108.9 . . ?
C40 C41 H41A 108.9 . . ?
C42 C41 H41B 108.9 . . ?
C40 C41 H41B 108.9 . . ?
H41A C41 H41B 107.7 . . ?
C43 C42 C41 108.0(12) . . ?
C43 C42 H42A 110.1 . . ?
C41 C42 H42A 110.1 . . ?
C43 C42 H42B 110.1 . . ?
C41 C42 H42B 110.1 . . ?
H42A C42 H42B 108.4 . . ?
C44 C43 C42 113.5(13) . . ?
C44 C43 H43A 108.9 . . ?
C42 C43 H43A 108.9 . . ?
C44 C43 H43B 108.9 . . ?
C42 C43 H43B 108.9 . . ?
H43A C43 H43B 107.7 . . ?
C43 C44 C45 113.5(12) . . ?
C43 C44 H44A 108.9 . . ?
C45 C44 H44A 108.9 . . ?
C43 C44 H44B 108.9 . . ?
C45 C44 H44B 108.9 . . ?
H44A C44 H44B 107.7 . . ?
C40 C45 C44 112.1(11) . . ?
C40 C45 H45A 109.2 . . ?
C44 C45 H45A 109.2 . . ?
C40 C45 H45B 109.2 . . ?
C44 C45 H45B 109.2 . . ?
H45A C45 H45B 107.9 . . ?
N8 C46 C47 110.4(9) . . ?
N8 C46 C51 109.2(8) . . ?
C47 C46 C51 107.5(9) . . ?
N8 C46 H46 109.9 . . ?
C47 C46 H46 109.9 . . ?
C51 C46 H46 109.9 . . ?
C46 C47 C48 111.0(12) . . ?
C46 C47 H47A 109.4 . . ?
C48 C47 H47A 109.4 . . ?
C46 C47 H47B 109.4 . . ?
C48 C47 H47B 109.4 . . ?
H47A C47 H47B 108.0 . . ?
C49 C48 C47 110.8(14) . . ?
C49 C48 H48A 109.5 . . ?
C47 C48 H48A 109.5 . . ?
C49 C48 H48B 109.5 . . ?
C47 C48 H48B 109.5 . . ?
H48A C48 H48B 108.1 . . ?
C48 C49 C50 111.0(13) . . ?
C48 C49 H49A 109.4 . . ?
C50 C49 H49A 109.4 . . ?
C48 C49 H49B 109.4 . . ?
C50 C49 H49B 109.4 . . ?
H49A C49 H49B 108.0 . . ?
C51 C50 C49 110.7(14) . . ?
C51 C50 H50A 109.5 . . ?
C49 C50 H50A 109.5 . . ?
C51 C50 H50B 109.5 . . ?
C49 C50 H50B 109.5 . . ?
H50A C50 H50B 108.1 . . ?
C50 C51 C46 112.6(11) . . ?
C50 C51 H51A 109.1 . . ?
C46 C51 H51A 109.1 . . ?
C50 C51 H51B 109.1 . . ?
C46 C51 H51B 109.1 . . ?
H51A C51 H51B 107.8 . . ?
Si5 C52 H52A 109.5 . . ?
Si5 C52 H52B 109.5 . . ?
H52A C52 H52B 109.5 . . ?
Si5 C52 H52C 109.5 . . ?
H52A C52 H52C 109.5 . . ?
H52B C52 H52C 109.5 . . ?
Si5 C53 H53A 109.5 . . ?
Si5 C53 H53B 109.5 . . ?
H53A C53 H53B 109.5 . . ?
Si5 C53 H53C 109.5 . . ?
H53A C53 H53C 109.5 . . ?
H53B C53 H53C 109.5 . . ?
Si5 C54 H54A 109.5 . . ?
Si5 C54 H54B 109.5 . . ?
H54A C54 H54B 109.5 . . ?
Si5 C54 H54C 109.5 . . ?
H54A C54 H54C 109.5 . . ?
H54B C54 H54C 109.5 . . ?
Si6 C55 H55A 109.5 . . ?
Si6 C55 H55B 109.5 . . ?
H55A C55 H55B 109.5 . . ?
Si6 C55 H55C 109.5 . . ?
H55A C55 H55C 109.5 . . ?
H55B C55 H55C 109.5 . . ?
Si6 C56 H56A 109.5 . . ?
Si6 C56 H56B 109.5 . . ?
H56A C56 H56B 109.5 . . ?
Si6 C56 H56C 109.5 . . ?
H56A C56 H56C 109.5 . . ?
H56B C56 H56C 109.5 . . ?
Si6 C57 H57A 109.5 . . ?
Si6 C57 H57B 109.5 . . ?
H57A C57 H57B 109.5 . . ?
Si6 C57 H57C 109.5 . . ?
H57A C57 H57C 109.5 . . ?
H57B C57 H57C 109.5 . . ?
N11 C58 N10 115.1(7) . . ?
N11 C58 N12 122.2(7) . . ?
N10 C58 N12 122.6(7) . . ?
N11 C58 Yb2 57.7(4) . . ?
N10 C58 Yb2 57.6(4) . . ?
N12 C58 Yb2 176.1(5) . . ?
C60 C59 C64 111.2(8) . . ?
C60 C59 N11 108.6(7) . . ?
C64 C59 N11 111.5(7) . . ?
C60 C59 H59 108.5 . . ?
C64 C59 H59 108.5 . . ?
N11 C59 H59 108.5 . . ?
C59 C60 C61 110.7(9) . . ?
C59 C60 H60A 109.5 . . ?
C61 C60 H60A 109.5 . . ?
C59 C60 H60B 109.5 . . ?
C61 C60 H60B 109.5 . . ?
H60A C60 H60B 108.1 . . ?
C62 C61 C60 109.8(10) . . ?
C62 C61 H61A 109.7 . . ?
C60 C61 H61A 109.7 . . ?
C62 C61 H61B 109.7 . . ?
C60 C61 H61B 109.7 . . ?
H61A C61 H61B 108.2 . . ?
C61 C62 C63 108.7(11) . . ?
C61 C62 H62A 110.0 . . ?
C63 C62 H62A 110.0 . . ?
C61 C62 H62B 110.0 . . ?
C63 C62 H62B 110.0 . . ?
H62A C62 H62B 108.3 . . ?
C62 C63 C64 111.2(10) . . ?
C62 C63 H63A 109.4 . . ?
C64 C63 H63A 109.4 . . ?
C62 C63 H63B 109.4 . . ?
C64 C63 H63B 109.4 . . ?
H63A C63 H63B 108.0 . . ?
C59 C64 C63 111.6(9) . . ?
C59 C64 H64A 109.3 . . ?
C63 C64 H64A 109.3 . . ?
C59 C64 H64B 109.3 . . ?
C63 C64 H64B 109.3 . . ?
H64A C64 H64B 108.0 . . ?
N10 C65 C66 112.9(8) . . ?
N10 C65 C70 108.5(8) . . ?
C66 C65 C70 110.1(9) . . ?
N10 C65 H65 108.4 . . ?
C66 C65 H65 108.4 . . ?
C70 C65 H65 108.4 . . ?
C65 C66 C67 109.9(11) . . ?
C65 C66 H66A 109.7 . . ?
C67 C66 H66A 109.7 . . ?
C65 C66 H66B 109.7 . . ?
C67 C66 H66B 109.7 . . ?
H66A C66 H66B 108.2 . . ?
C68 C67 C66 109.5(12) . . ?
C68 C67 H67A 109.8 . . ?
C66 C67 H67A 109.8 . . ?
C68 C67 H67B 109.8 . . ?
C66 C67 H67B 109.8 . . ?
H67A C67 H67B 108.2 . . ?
C67 C68 C69 110.5(14) . . ?
C67 C68 H68A 109.5 . . ?
C69 C68 H68A 109.5 . . ?
C67 C68 H68B 109.5 . . ?
C69 C68 H68B 109.5 . . ?
H68A C68 H68B 108.1 . . ?
C70 C69 C68 110.4(12) . . ?
C70 C69 H69A 109.6 . . ?
C68 C69 H69A 109.6 . . ?
C70 C69 H69B 109.6 . . ?
C68 C69 H69B 109.6 . . ?
H69A C69 H69B 108.1 . . ?
C69 C70 C65 112.9(11) . . ?
C69 C70 H70A 109.0 . . ?
C65 C70 H70A 109.0 . . ?
C69 C70 H70B 109.0 . . ?
C65 C70 H70B 109.0 . . ?
H70A C70 H70B 107.8 . . ?
Si7 C71 H71A 109.5 . . ?
Si7 C71 H71B 109.5 . . ?
H71A C71 H71B 109.5 . . ?
Si7 C71 H71C 109.5 . . ?
H71A C71 H71C 109.5 . . ?
H71B C71 H71C 109.5 . . ?
Si7 C72 H72A 109.5 . . ?
Si7 C72 H72B 109.5 . . ?
H72A C72 H72B 109.5 . . ?
Si7 C72 H72C 109.5 . . ?
H72A C72 H72C 109.5 . . ?
H72B C72 H72C 109.5 . . ?
Si7 C73 H73A 109.5 . . ?
Si7 C73 H73B 109.5 . . ?
H73A C73 H73B 109.5 . . ?
Si7 C73 H73C 109.5 . . ?
H73A C73 H73C 109.5 . . ?
H73B C73 H73C 109.5 . . ?
Si8 C74 H74A 109.5 . . ?
Si8 C74 H74B 109.5 . . ?
H74A C74 H74B 109.5 . . ?
Si8 C74 H74C 109.5 . . ?
H74A C74 H74C 109.5 . . ?
H74B C74 H74C 109.5 . . ?
Si8 C75 H75A 109.5 . . ?
Si8 C75 H75B 109.5 . . ?
H75A C75 H75B 109.5 . . ?
Si8 C75 H75C 109.5 . . ?
H75A C75 H75C 109.5 . . ?
H75B C75 H75C 109.5 . . ?
Si8 C76 H76A 109.5 . . ?
Si8 C76 H76B 109.5 . . ?
H76A C76 H76B 109.5 . . ?
Si8 C76 H76C 109.5 . . ?
H76A C76 H76C 109.5 . . ?
H76B C76 H76C 109.5 . . ?
C81 O1 C78 113.6(16) . . ?
O1 C78 C79 104.4(16) . . ?
O1 C78 H78A 110.9 . . ?
C79 C78 H78A 110.9 . . ?
O1 C78 H78B 110.9 . . ?
C79 C78 H78B 110.9 . . ?
H78A C78 H78B 108.9 . . ?
C80 C79 C78 107.7(16) . . ?
C80 C79 H79A 110.2 . . ?
C78 C79 H79A 110.2 . . ?
C80 C79 H79B 110.2 . . ?
C78 C79 H79B 110.2 . . ?
H79A C79 H79B 108.5 . . ?
C79 C80 C81 106.8(16) . . ?
C79 C80 H80A 110.4 . . ?
C81 C80 H80A 110.4 . . ?
C79 C80 H80B 110.4 . . ?
C81 C80 H80B 110.4 . . ?
H80A C80 H80B 108.6 . . ?
O1 C81 C80 105.8(18) . . ?
O1 C81 H81A 110.6 . . ?
C80 C81 H81A 110.6 . . ?
O1 C81 H81B 110.6 . . ?
C80 C81 H81B 110.6 . . ?
H81A C81 H81B 108.7 . . ?
C82 O2 C85 112.6(17) . . ?
O2 C82 C83 105.2(19) . . ?
O2 C82 H82A 110.7 . . ?
C83 C82 H82A 110.7 . . ?
O2 C82 H82B 110.7 . . ?
C83 C82 H82B 110.7 . . ?
H82A C82 H82B 108.8 . . ?
C84 C83 C82 108.0(17) . . ?
C84 C83 H83A 110.1 . . ?
C82 C83 H83A 110.1 . . ?
C84 C83 H83B 110.1 . . ?
C82 C83 H83B 110.1 . . ?
H83A C83 H83B 108.4 . . ?
C85 C84 C83 105.9(17) . . ?
C85 C84 H84A 110.6 . . ?
C83 C84 H84A 110.6 . . ?
C85 C84 H84B 110.6 . . ?
C83 C84 H84B 110.6 . . ?
H84A C84 H84B 108.7 . . ?
O2 C85 C84 106.6(18) . . ?
O2 C85 H85A 110.4 . . ?
C84 C85 H85A 110.4 . . ?
O2 C85 H85B 110.4 . . ?
C84 C85 H85B 110.4 . . ?
H85A C85 H85B 108.6 . . ?

loop_
_geom_bond_atom_site_label_1
_geom_bond_atom_site_label_2
_geom_bond_distance
_geom_bond_site_symmetry_2
_geom_bond_publ_flag
Yb1 N4 2.297(7) . ?
Yb1 N2 2.299(6) . ?
Yb1 N5 2.304(7) . ?
Yb1 N1 2.306(6) . ?
Yb1 S2 2.652(3) . ?
Yb1 S1 2.671(3) . ?
Yb1 C20 2.718(8) . ?
Yb1 C1 2.721(8) . ?
Yb2 N7 2.292(7) . ?
Yb2 N10 2.293(7) . ?
Yb2 N8 2.295(7) . ?
Yb2 N11 2.297(6) . ?
Yb2 S2 2.645(3) . ?
Yb2 S1 2.670(3) . ?
Yb2 C39 2.709(8) . ?
Yb2 C58 2.711(8) . ?
S1 S2 2.114(3) . ?
Si1 N3 1.754(7) . ?
Si1 C15 1.816(13) . ?
Si1 C14 1.873(12) . ?
Si1 C16 1.885(12) . ?
Si2 N3 1.753(7) . ?
Si2 C17 1.844(12) . ?
Si2 C19 1.852(14) . ?
Si2 C18 1.855(12) . ?
Si3 N6 1.755(9) . ?
Si3 C33 1.842(15) . ?
Si3 C35 1.874(16) . ?
Si3 C34 1.875(14) . ?
Si4 N6 1.758(9) . ?
Si4 C36 1.859(14) . ?
Si4 C38 1.870(15) . ?
Si4 C37 1.892(12) . ?
Si5 N9 1.739(8) . ?
Si5 C54 1.833(13) . ?
Si5 C53 1.870(16) . ?
Si5 C52 1.899(14) . ?
Si6 N9 1.750(8) . ?
Si6 C56 1.841(16) . ?
Si6 C55 1.858(15) . ?
Si6 C57 1.887(15) . ?
Si7 N12 1.749(8) . ?
Si7 C72 1.868(12) . ?
Si7 C71 1.879(12) . ?
Si7 C73 1.886(12) . ?
Si8 N12 1.757(7) . ?
Si8 C74 1.813(13) . ?
Si8 C75 1.874(12) . ?
Si8 C76 1.874(14) . ?
N1 C1 1.290(10) . ?
N1 C2 1.473(11) . ?
N2 C1 1.320(10) . ?
N2 C8 1.463(10) . ?
N3 C1 1.434(10) . ?
N4 C20 1.316(11) . ?
N4 C27 1.487(11) . ?
N5 C20 1.317(10) . ?
N5 C21 1.456(10) . ?
N6 C20 1.430(11) . ?
N7 C39 1.317(11) . ?
N7 C40 1.466(11) . ?
N8 C39 1.295(11) . ?
N8 C46 1.471(11) . ?
N9 C39 1.453(10) . ?
N10 C58 1.345(10) . ?
N10 C65 1.457(11) . ?
N11 C58 1.292(10) . ?
N11 C59 1.487(11) . ?
N12 C58 1.435(10) . ?
C2 C7 1.512(15) . ?
C2 C3 1.520(14) . ?
C2 H2 0.9800 . ?
C3 C4 1.571(14) . ?
C3 H3A 0.9700 . ?
C3 H3B 0.9700 . ?
C4 C5 1.51(2) . ?
C4 H4A 0.9700 . ?
C4 H4B 0.9700 . ?
C5 C6 1.53(2) . ?
C5 H5A 0.9700 . ?
C5 H5B 0.9700 . ?
C6 C7 1.521(15) . ?
C6 H6A 0.9700 . ?
C6 H6B 0.9700 . ?
C7 H7A 0.9700 . ?
C7 H7B 0.9700 . ?
C8 C13 1.480(16) . ?
C8 C9 1.581(14) . ?
C8 H8 0.9800 . ?
C9 C10 1.574(18) . ?
C9 H9A 0.9700 . ?
C9 H9B 0.9700 . ?
C10 C11 1.49(2) . ?
C10 H10A 0.9700 . ?
C10 H10B 0.9700 . ?
C11 C12 1.45(2) . ?
C11 H11A 0.9700 . ?
C11 H11B 0.9700 . ?
C12 C13 1.579(14) . ?
C12 H12A 0.9700 . ?
C12 H12B 0.9700 . ?
C13 H13A 0.9700 . ?
C13 H13B 0.9700 . ?
C14 H14A 0.9600 . ?
C14 H14B 0.9600 . ?
C14 H14C 0.9600 . ?
C15 H15A 0.9600 . ?
C15 H15B 0.9600 . ?
C15 H15C 0.9600 . ?
C16 H16A 0.9600 . ?
C16 H16B 0.9600 . ?
C16 H16C 0.9600 . ?
C17 H17A 0.9600 . ?
C17 H17B 0.9600 . ?
C17 H17C 0.9600 . ?
C18 H18A 0.9600 . ?
C18 H18B 0.9600 . ?
C18 H18C 0.9600 . ?
C19 H19A 0.9600 . ?
C19 H19B 0.9600 . ?
C19 H19C 0.9600 . ?
C21 C26 1.513(13) . ?
C21 C22 1.517(14) . ?
C21 H21 0.9800 . ?
C22 C23 1.493(14) . ?
C22 H22A 0.9700 . ?
C22 H22B 0.9700 . ?
C23 C24 1.503(19) . ?
C23 H23A 0.9700 . ?
C23 H23B 0.9700 . ?
C24 C25 1.535(18) . ?
C24 H24A 0.9700 . ?
C24 H24B 0.9700 . ?
C25 C26 1.539(15) . ?
C25 H25A 0.9700 . ?
C25 H25B 0.9700 . ?
C26 H26A 0.9700 . ?
C26 H26B 0.9700 . ?
C27 C28 1.471(16) . ?
C27 C32 1.496(16) . ?
C27 H27 0.9800 . ?
C28 C29 1.527(16) . ?
C28 H28A 0.9700 . ?
C28 H28B 0.9700 . ?
C29 C30 1.43(2) . ?
C29 H29A 0.9700 . ?
C29 H29B 0.9700 . ?
C30 C31 1.51(2) . ?
C30 H30A 0.9700 . ?
C30 H30B 0.9700 . ?
C31 C32 1.528(14) . ?
C31 H31A 0.9700 . ?
C31 H31B 0.9700 . ?
C32 H32A 0.9700 . ?
C32 H32B 0.9700 . ?
C33 H33A 0.9600 . ?
C33 H33B 0.9600 . ?
C33 H33C 0.9600 . ?
C34 H34A 0.9600 . ?
C34 H34B 0.9600 . ?
C34 H34C 0.9600 . ?
C35 H35A 0.9600 . ?
C35 H35B 0.9600 . ?
C35 H35C 0.9600 . ?
C36 H36A 0.9600 . ?
C36 H36B 0.9600 . ?
C36 H36C 0.9600 . ?
C37 H37A 0.9600 . ?
C37 H37B 0.9600 . ?
C37 H37C 0.9600 . ?
C38 H38A 0.9600 . ?
C38 H38B 0.9600 . ?
C38 H38C 0.9600 . ?
C40 C45 1.480(14) . ?
C40 C41 1.538(14) . ?
C40 H40 0.9800 . ?
C41 C42 1.529(15) . ?
C41 H41A 0.9700 . ?
C41 H41B 0.9700 . ?
C42 C43 1.52(2) . ?
C42 H42A 0.9700 . ?
C42 H42B 0.9700 . ?
C43 C44 1.47(2) . ?
C43 H43A 0.9700 . ?
C43 H43B 0.9700 . ?
C44 C45 1.510(16) . ?
C44 H44A 0.9700 . ?
C44 H44B 0.9700 . ?
C45 H45A 0.9700 . ?
C45 H45B 0.9700 . ?
C46 C47 1.538(16) . ?
C46 C51 1.564(16) . ?
C46 H46 0.9800 . ?
C47 C48 1.561(19) . ?
C47 H47A 0.9700 . ?
C47 H47B 0.9700 . ?
C48 C49 1.48(3) . ?
C48 H48A 0.9700 . ?
C48 H48B 0.9700 . ?
C49 C50 1.56(3) . ?
C49 H49A 0.9700 . ?
C49 H49B 0.9700 . ?
C50 C51 1.493(17) . ?
C50 H50A 0.9700 . ?
C50 H50B 0.9700 . ?
C51 H51A 0.9700 . ?
C51 H51B 0.9700 . ?
C52 H52A 0.9600 . ?
C52 H52B 0.9600 . ?
C52 H52C 0.9600 . ?
C53 H53A 0.9600 . ?
C53 H53B 0.9600 . ?
C53 H53C 0.9600 . ?
C54 H54A 0.9600 . ?
C54 H54B 0.9600 . ?
C54 H54C 0.9600 . ?
C55 H55A 0.9600 . ?
C55 H55B 0.9600 . ?
C55 H55C 0.9600 . ?
C56 H56A 0.9600 . ?
C56 H56B 0.9600 . ?
C56 H56C 0.9600 . ?
C57 H57A 0.9600 . ?
C57 H57B 0.9600 . ?
C57 H57C 0.9600 . ?
C59 C60 1.463(14) . ?
C59 C64 1.474(13) . ?
C59 H59 0.9800 . ?
C60 C61 1.568(13) . ?
C60 H60A 0.9700 . ?
C60 H60B 0.9700 . ?
C61 C62 1.489(17) . ?
C61 H61A 0.9700 . ?
C61 H61B 0.9700 . ?
C62 C63 1.502(18) . ?
C62 H62A 0.9700 . ?
C62 H62B 0.9700 . ?
C63 C64 1.539(15) . ?
C63 H63A 0.9700 . ?
C63 H63B 0.9700 . ?
C64 H64A 0.9700 . ?
C64 H64B 0.9700 . ?
C65 C66 1.515(15) . ?
C65 C70 1.533(15) . ?
C65 H65 0.9800 . ?
C66 C67 1.549(16) . ?
C66 H66A 0.9700 . ?
C66 H66B 0.9700 . ?
C67 C68 1.49(2) . ?
C67 H67A 0.9700 . ?
C67 H67B 0.9700 . ?
C68 C69 1.51(2) . ?
C68 H68A 0.9700 . ?
C68 H68B 0.9700 . ?
C69 C70 1.500(16) . ?
C69 H69A 0.9700 . ?
C69 H69B 0.9700 . ?
C70 H70A 0.9700 . ?
C70 H70B 0.9700 . ?
C71 H71A 0.9600 . ?
C71 H71B 0.9600 . ?
C71 H71C 0.9600 . ?
C72 H72A 0.9600 . ?
C72 H72B 0.9600 . ?
C72 H72C 0.9600 . ?
C73 H73A 0.9600 . ?
C73 H73B 0.9600 . ?
C73 H73C 0.9600 . ?
C74 H74A 0.9600 . ?
C74 H74B 0.9600 . ?
C74 H74C 0.9600 . ?
C75 H75A 0.9600 . ?
C75 H75B 0.9600 . ?
C75 H75C 0.9600 . ?
C76 H76A 0.9600 . ?
C76 H76B 0.9600 . ?
C76 H76C 0.9600 . ?
O1 C81 1.45(2) . ?
O1 C78 1.45(2) . ?
C78 C79 1.522(19) . ?
C78 H78A 0.9700 . ?
C78 H78B 0.9700 . ?
C79 C80 1.509(19) . ?
C79 H79A 0.9700 . ?
C79 H79B 0.9700 . ?
C80 C81 1.51(2) . ?
C80 H80A 0.9700 . ?
C80 H80B 0.9700 . ?
C81 H81A 0.9700 . ?
C81 H81B 0.9700 . ?
O2 C82 1.44(2) . ?
O2 C85 1.45(2) . ?
C82 C83 1.51(2) . ?
C82 H82A 0.9700 . ?
C82 H82B 0.9700 . ?
C83 C84 1.51(2) . ?
C83 H83A 0.9700 . ?
C83 H83B 0.9700 . ?
C84 C85 1.50(2) . ?
C84 H84A 0.9700 . ?
C84 H84B 0.9700 . ?
C85 H85A 0.9700 . ?
C85 H85B 0.9700 . ?
